data_4314344
loop_
_publ_author_name
'Marina A. Zhuravleva'
'Robert J. Pcionek'
'Xiaoping Wang'
'Arthur J. Schultz'
'Mercouri G. Kanatzidis'

_publ_section_title
;
 REMGa3Ge and RE3Ni3Ga8Ge3 (M = Ni, Co; RE = Rare-Earth Element): New
 Intermetallics Synthesized in Liquid Gallium. X-ray, Electron, and
 Neutron Structure Determination and Magnetism
;
_journal_name_full 'Inorganic Chemistry'
_journal_page_first 6412
_journal_page_last 6424
_journal_paper_doi 10.1021/ic0341892
_journal_volume 42
_journal_year 2003
_chemical_compound_source 'synthesis as described'
_chemical_formula_moiety 'Co1 Ga3 Ge1 Y1'
_chemical_formula_sum 'Co Ga3 Ge Y'
_chemical_formula_weight 429.62
_chemical_name_systematic
;
?
;
_space_group_IT_number 139
_symmetry_cell_setting tetragonal
_symmetry_Int_Tables_number 139
_symmetry_space_group_name_Hall '-I 4 2'
_symmetry_space_group_name_H-M 'I 4/m m m'
_atom_sites_solution_hydrogens none
_atom_sites_solution_primary x-ray
_atom_sites_solution_secondary difmap
_audit_creation_method manual
_cell_angle_alpha 90.00
_cell_angle_beta 90.00
_cell_angle_gamma 90.00
_cell_formula_units_Z 4
_cell_length_a 4.1882(7)
_cell_length_b 4.1882(7)
_cell_length_c 23.776(9)
_cell_measurement_reflns_used 299
_cell_measurement_temperature 20(1)
_cell_measurement_theta_max 'not applicable to TOF Laue technique'
_cell_measurement_theta_min 'not applicable to TOF Laue technique'
_cell_volume 417.06(19)
_computing_cell_refinement 'LATCON (Argonne Programs)'
_computing_data_collection 'IPNS data aquisition software'
_computing_data_reduction 'ANVRED (Argonne Programs)'
_computing_structure_refinement 'GSAS (Larson & Von Dreele 2000)'
_diffrn_ambient_temperature 20
_diffrn_measurement_device 'IPNS Single Crystal Diffractometer'
_diffrn_measurement_method 'time of flight'
_diffrn_radiation_probe neutron
_diffrn_radiation_type 'pulsed neutron'
_diffrn_radiation_wavelength 0.7-4.2
_diffrn_reflns_av_R_equivalents 'not applicable to TOF Laue technique'
_diffrn_reflns_av_sigmaI/netI 'not applicable to TOF Laue technique'
_diffrn_reflns_limit_h_max 6
_diffrn_reflns_limit_h_min -1
_diffrn_reflns_limit_k_max 6
_diffrn_reflns_limit_k_min -1
_diffrn_reflns_limit_l_max 10
_diffrn_reflns_limit_l_min -39
_diffrn_reflns_number 433
_diffrn_standards_decay_% none
_diffrn_standards_interval_count 'not applicable to TOF Laue technique'
_diffrn_standards_interval_time 'not applicable to TOF Laue technique'
_diffrn_standards_number none
_exptl_absorpt_coefficient_mu '0.409+0.262(\l) cm^-1^'
_exptl_absorpt_correction_T_max 0.3410
_exptl_absorpt_correction_T_min 0.1292
_exptl_absorpt_correction_type gaussian
_exptl_absorpt_process_details 'IPNS ANVRED program'
_exptl_crystal_colour silver
_exptl_crystal_density_diffrn 6.842
_exptl_crystal_density_method 'not measured'
_exptl_crystal_description block
_exptl_crystal_F_000 161
_exptl_crystal_size_max 2.6
_exptl_crystal_size_mid 2.4
_exptl_crystal_size_min 1.5
_refine_ls_extinction_coef 0.000122(8)
_refine_ls_extinction_method 'secondary Type I'
_refine_ls_goodness_of_fit_ref 2.50
_refine_ls_hydrogen_treatment none
_refine_ls_matrix_type full
_refine_ls_number_parameters 34
_refine_ls_number_reflns 433
_refine_ls_number_restraints 0
_refine_ls_restrained_S_all 2.50
_refine_ls_R_factor_all 0.068
_refine_ls_R_factor_gt 0.068
_refine_ls_shift/su_max 0.02
_refine_ls_shift/su_mean 0.00
_refine_ls_structure_factor_coef F
_refine_ls_weighting_details 1/(sigma(Fo^2)+(0.002Fo^2)^2)^2
_refine_ls_weighting_scheme sigma
_refine_ls_wR_factor_gt 0.062
_refine_ls_wR_factor_ref 0.062
_reflns_number_gt 43
_reflns_number_total 433
_reflns_threshold_expression >3sigma(I)
_cod_data_source_file ic0341892si20030729_022830_3.cif
_cod_data_source_block neutron
_cod_depositor_comments
;
The following automatic conversions were performed:

'_exptl_absorpt_correction_type' value 'Gaussian' changed to
'gaussian' according to the built-in table from CIF Core dictionary
named 'cif_core.dic' version 2.4.1 from 2010-06-29.

Automatic conversion script
Id: cif_fix_values 1646 2011-03-28 12:23:43Z adriana 
;
_cod_database_code 4314344
_diffrn_reflns_d_min 0.60
_diffrn_reflns_d_max 4.0

loop_
_symmetry_equiv_pos_as_xyz
'x, y, z'
'x, -y, -z'
'-x, -y, z'
'-x, y, -z'
'y, x, -z'
'y, -x, z'
'-y, x, z'
'-y, -x, -z'
'x+1/2, y+1/2, z+1/2'
'x+1/2, -y+1/2, -z+1/2'
'-x+1/2, -y+1/2, z+1/2'
'-x+1/2, y+1/2, -z+1/2'
'y+1/2, x+1/2, -z+1/2'
'y+1/2, -x+1/2, z+1/2'
'-y+1/2, x+1/2, z+1/2'
'-y+1/2, -x+1/2, -z+1/2'
'-x, -y, -z'
'-x, y, z'
'x, y, -z'
'x, -y, z'
'-y, -x, z'
'-y, x, -z'
'y, -x, -z'
'y, x, z'
'-x+1/2, -y+1/2, -z+1/2'
'-x+1/2, y+1/2, z+1/2'
'x+1/2, y+1/2, -z+1/2'
'x+1/2, -y+1/2, z+1/2'
'-y+1/2, -x+1/2, z+1/2'
'-y+1/2, x+1/2, -z+1/2'
'y+1/2, -x+1/2, -z+1/2'
'y+1/2, x+1/2, z+1/2'

loop_
_atom_site_label
_atom_site_type_symbol
_atom_site_fract_x
_atom_site_fract_y
_atom_site_fract_z
_atom_site_U_iso_or_equiv
_atom_site_adp_type
_atom_site_occupancy
_atom_site_symmetry_multiplicity
_atom_site_calc_flag
_atom_site_refinement_flags
_atom_site_disorder_assembly
_atom_site_disorder_group
Y1 Y 0.0000 0.0000 0.14900(7) 0.0153(8) Uani 1 8 d S . .
Ga2 Ga 0.0000 0.5000 0.2500 0.0354(10) Uani 1 8 d S . .
Ga1 Ga 0.0000 0.5000 0.55446(6) 0.0144(9) Uani 1 4 d S . .
Co1 Co 0.0000 0.0000 0.0000 0.0122(7) Uani 1 16 d S . .
Ge1 Ge 0.0000 0.0000 0.35624(25) 0.0146(14) Uani 0.50 8 d SP . .
Ge2 Ge 0.0000 0.0000 0.37540(20) 0.0145(16) Uani 0.50 8 d SP . .
Co2 Co 0.0000 0.0000 0.2777(5) 0.0251(3) Uani 0.50 8 d SP . .

loop_
_atom_site_aniso_label
_atom_site_aniso_U_11
_atom_site_aniso_U_22
_atom_site_aniso_U_33
_atom_site_aniso_U_23
_atom_site_aniso_U_13
_atom_site_aniso_U_12
Y1 0.0182(5) 0.0182(5) 0.0094(9) 0.000 0.000 0.000
GA2 0.0372(7) 0.0372(7) 0.0318(13) 0.000 0.000 0.000
Ga1 0.0107(6) 0.0188(6) 0.0137(8) 0.000 0.000 0.000
Co1 0.0121(13) 0.0121(13) 0.0125(27) 0.000 0.000 0.000
Ge1 0.0150(11) 0.0150(11) 0.0138(18) 0.000 0.000 0.000
Ge2 0.0152(9) 0.0152(9) 0.0131(21) 0.000 0.000 0.000
Co2 0.0307(26) 0.0307(26) 0.014(5) 0.000 0.000 0.000

loop_
_atom_type_symbol
_atom_type_description
_atom_type_number_in_cell
_atom_type_scat_source
Y Y 4 GSAS
Ga Ga 12 GSAS
Ge Ge 4 GSAS
Co Co 4 GSAS

loop_
_geom_angle_atom_site_label_1
_geom_angle_atom_site_label_2
_geom_angle_atom_site_label_3
_geom_angle
_geom_angle_site_symmetry_1
_geom_angle_site_symmetry_3
_geom_angle_publ_flag
Ga1 Co1 Ga1 180.0 29_554 13_445 ?
Ga1 Co1 Ga1 106.055(28) 29_554 25_455 ?
Ga1 Co1 Ga1 73.945(28) 13_445 25_455 ?
Ga1 Co1 Ga1 116.54(6) 29_554 29_544 ?
Ga1 Co1 Ga1 63.46(6) 13_445 29_544 ?
Y1 Co1 Y1 180.0 17 . ?
Co2 Ge2 Ga1 128.53(9) . 5_556 ?
Ga1 Ge2 Ga1 67.16(10) 5_556 17_566 ?
Ga1 Ge2 Ga1 102.93(18) 17_566 17_556 ?
Co2 Ge2 Y1 78.92(9) . 25_445 ?
Ga1 Ge2 Y1 131.50(9) 5_556 25_445 ?
Ga1 Ge2 Y1 64.97(4) 5_456 25_445 ?
Ga1 Ge2 Y1 131.50(9) 5_456 25 ?
Y1 Ge2 Y1 157.83(19) 25_445 25 ?
Co2 Ge2 Y1 78.92(9) . 25_545 ?
Y1 Ge2 Y1 87.88(4) 25 25_545 ?
Co2 Ge1 Y1 87.59(12) . 25 ?
Y1 Ge1 Y1 175.18(23) 25_445 25 ?
Y1 Ge1 Y1 89.899(10) 25_445 25_545 ?
Ga2 Co2 Ga2 84.83(17) 25_455 1_545 ?
Ga2 Co2 Ga2 145.1(6) 25_455 25 ?
Ga2 Co2 Ge2 107.47(29) . . ?
Ge1 Co2 Y1 180.0 . . ?
Co1 Ga1 Co1 116.54(17) 9_455 9 ?
Co1 Ga1 Ge2 109.12(4) 9 17_566 ?
Ga1 Ga1 Ge2 128.53(9) 17_566 17_566 ?
Co1 Ga1 Ga1 126.96(17) 9_455 21_665 ?
Ga1 Ga1 Ga1 90.0 17_566 21 ?
Ga1 Ga1 Ga1 180.0 21_665 21 ?
Ge2 Ga1 Ga1 128.53(9) 17_566 21_655 ?
Co1 Ga1 Y1 78.756(31) 9 9 ?
Ga1 Ga1 Y1 137.028(32) 17_566 9 ?
Ge2 Ga1 Y1 62.88(7) 17_566 9 ?
Ge1 Y1 Ge1 175.18(23) 25_445 25 ?
Ge1 Y1 Ge1 89.899(10) 25 25_455 ?
Ge1 Y1 Ge2 166.51(19) 25 25_445 ?
Ge1 Y1 Ge2 89.537(25) 25_455 25_445 ?
Ge2 Y1 Ge2 157.8(6) 25_445 25 ?
Ge1 Y1 Ge2 89.537(25) 25 25_545 ?
Ge1 Y1 Co2 89.54(15) 25 . ?
Ge2 Y1 Co2 87.88(11) 25 . ?
Ge1 Y1 Ga1 116.79(10) 25 29_544 ?
Ge2 Y1 Ga1 109.41(9) 25 29_544 ?
Ga1 Y1 Ga1 85.94(6) 29_544 29_554 ?
Co2 Ga2 Co2 145.1(6) 1_565 . ?
Co2 Ga2 Co2 95.17(17) 25 . ?
Ga2 Ga2 Ga2 180.0 25_565 25_455 ?
Ga2 Ga2 Ga2 90.0 25_565 25 ?
Co2 Ga2 Y1 76.92(21) . 25 ?
Co2 Ga2 Y1 148.56(29) 1_565 . ?
Co2 Ga2 Y1 66.38(29) . . ?
Ga2 Ga2 Y1 124.61(4) 25_565 . ?
Ga2 Ga2 Y1 82.180(22) 25 . ?
Y1 Ga2 Y1 124.613(27) 25 . ?
Y1 Ga2 Y1 82.18(4) . 1_565 ?

loop_
_geom_bond_atom_site_label_1
_geom_bond_atom_site_label_2
_geom_bond_distance
_geom_bond_site_symmetry_2
_geom_bond_publ_flag
Co1 Ga1 2.4620(9) 25 ?
Ge2 Co2 2.323(13) . ?
Ge2 Ga1 2.677(3) 5_556 ?
Ge1 Ga1 2.982(5) 5_556 ?
Ge2 Y1 3.0178(11) 25 ?
Ge1 Co2 1.867(13) . ?
Ge1 Y1 2.9641(6) 25 ?
Co2 Ga2 2.1954(35) . ?
Co2 Y1 3.060(12) . ?
Co2 Y1 3.436(6) 25 ?
Ga1 Co1 2.4620(9) 9 ?
Ga1 Ga1 2.5895(31) 17_566 ?
Ga1 Ga1 2.9615(5) 21 ?
Ga1 Y1 3.0722(19) 9 ?
Ga1 Ge2 2.6770(34) 17_566 ?
Y1 Ge1 2.9641(6) 25 ?
Y1 Ge2 3.0178(11) 25 ?
Y1 Ga1 3.0722(19) 29_544 ?
Ga2 Co2 2.1954(35) 25 ?
Ga2 Ga2 2.9615(5) 25 ?
Ga2 Y1 3.1862(14) 25 ?
